data_1519304
loop_
_publ_author_name
'Hursthouse, Michael B.'
'Light, Mark E.'

_publ_section_title
;
 Triisopropyl-(5-(4-nitrophenyl)tetrahydrofuran-3-ylidenemethyl)silane
;
_journal_name_full 'Crystal Structure Report Archive'
_journal_page_first 123
_journal_year 2001
_chemical_formula_sum 'C20 H31 N O3 Si'
_chemical_formula_weight 361.55
_space_group_IT_number 15
_symmetry_cell_setting monoclinic
_symmetry_space_group_name_Hall '-C 2yc'
_symmetry_space_group_name_H-M 'C 1 2/c 1'
_atom_sites_solution_hydrogens geom
_atom_sites_solution_primary direct
_atom_sites_solution_secondary difmap
_cell_angle_alpha 90.00
_cell_angle_beta 91.066(3)
_cell_angle_gamma 90.00
_cell_formula_units_Z 8
_cell_length_a 14.6339(3)
_cell_length_b 7.74630(10)
_cell_length_c 35.8752(7)
_cell_measurement_reflns_used 13230
_cell_measurement_temperature 120(2)
_cell_measurement_theta_max 26.02
_cell_measurement_theta_min 2.91
_cell_volume 4066.06(13)
_computing_cell_refinement 'DENZO (Otwinowski & Minor, 1997) & COLLECT (Hooft, 1998)'
_computing_data_collection 'COLLECT (Hooft, 1998)'
_computing_data_reduction 'DENZO (Otwinowski & Minor, 1997) & COLLECT (Hooft, 1998)'
_computing_structure_refinement 'SHELXL-97 (Sheldrick, 1997)'
_computing_structure_solution 'SHELXS-97 (Sheldrick, 1990)'
_diffrn_ambient_temperature 120(2)
_diffrn_detector_area_resol_mean 9.091
_diffrn_measured_fraction_theta_full 0.863
_diffrn_measured_fraction_theta_max 0.863
_diffrn_measurement_device_type 'Bruker-Nonius KappaCCD'
_diffrn_measurement_method '\F & \w scans'
_diffrn_radiation_monochromator graphite
_diffrn_radiation_source 'Bruker-Nonius FR591 rotating anode'
_diffrn_radiation_type MoK\a
_diffrn_radiation_wavelength 0.71073
_diffrn_reflns_av_R_equivalents 0.1029
_diffrn_reflns_av_sigmaI/netI 0.1814
_diffrn_reflns_limit_h_max 17
_diffrn_reflns_limit_h_min -17
_diffrn_reflns_limit_k_max 8
_diffrn_reflns_limit_k_min -8
_diffrn_reflns_limit_l_max 42
_diffrn_reflns_limit_l_min -42
_diffrn_reflns_number 6912
_diffrn_reflns_theta_full 25.02
_diffrn_reflns_theta_max 25.02
_diffrn_reflns_theta_min 2.98
_exptl_absorpt_coefficient_mu 0.133
_exptl_absorpt_correction_T_max 0.9921
_exptl_absorpt_correction_T_min 0.9803
_exptl_absorpt_correction_type multi-scan
_exptl_absorpt_process_details 'SORTAV (Blessing, 1997)'
_exptl_crystal_colour colourless
_exptl_crystal_density_diffrn 1.181
_exptl_crystal_density_method 'not measured'
_exptl_crystal_description needle
_exptl_crystal_F_000 1568
_exptl_crystal_size_max 0.15
_exptl_crystal_size_mid 0.07
_exptl_crystal_size_min 0.06
_refine_diff_density_max 0.741
_refine_diff_density_min -0.578
_refine_diff_density_rms 0.092
_refine_ls_extinction_coef 0.0000(5)
_refine_ls_extinction_expression Fc^*^=kFc[1+0.001xFc^2^\l^3^/sin(2\q)]^-1/4^
_refine_ls_extinction_method SHELXL
_refine_ls_goodness_of_fit_ref 0.968
_refine_ls_hydrogen_treatment constr
_refine_ls_matrix_type full
_refine_ls_number_parameters 227
_refine_ls_number_reflns 3107
_refine_ls_number_restraints 0
_refine_ls_restrained_S_all 0.968
_refine_ls_R_factor_all 0.2006
_refine_ls_R_factor_gt 0.0824
_refine_ls_shift/su_max 0.480
_refine_ls_shift/su_mean 0.007
_refine_ls_structure_factor_coef Fsqd
_refine_ls_weighting_details 'calc w=1/[\s^2^(Fo^2^)+(0.1300P)^2^+0.0000P] where P=(Fo^2^+2Fc^2^)/3'
_refine_ls_weighting_scheme calc
_refine_ls_wR_factor_gt 0.1954
_refine_ls_wR_factor_ref 0.2539
_reflns_number_gt 1445
_reflns_number_total 3107
_reflns_threshold_expression >2sigma(I)
_cod_data_source_file eCrystal-123.cif
_cod_data_source_block 01sot097
_cod_depositor_comments
;
Citation :
Hursthouse, Michael B. and Light, Mark E. (2001) 
University of Southampton, Crystal Structure Report Archive. 
(doi:10.5258/ecrystals/123)

More at:
http://ecrystals.chem.soton.ac.uk/123/

The following automatic conversions were performed:

'_symmetry_cell_setting' value 'Monoclinic' changed to 'monoclinic'
according to the built-in table from CIF Core dictionary named
'cif_core.dic' version 2.4.1 from 2010-06-29.

Automatic conversion script
Id: cif_fix_values 3105 2015-03-04 15:46:00Z robertas 
;
_cod_original_sg_symbol_H-M C2/c
_cod_database_code 1519304

loop_
_symmetry_equiv_pos_as_xyz
'x, y, z'
'-x, y, -z+1/2'
'x+1/2, y+1/2, z'
'-x+1/2, y+1/2, -z+1/2'
'-x, -y, -z'
'x, -y, z-1/2'
'-x+1/2, -y+1/2, -z'
'x+1/2, -y+1/2, z-1/2'

loop_
_atom_site_label
_atom_site_type_symbol
_atom_site_fract_x
_atom_site_fract_y
_atom_site_fract_z
_atom_site_U_iso_or_equiv
_atom_site_adp_type
_atom_site_occupancy
_atom_site_symmetry_multiplicity
_atom_site_calc_flag
_atom_site_refinement_flags
_atom_site_disorder_assembly
_atom_site_disorder_group
N1 N 0.5727(3) -0.7427(7) 0.79405(15) 0.0322(13) Uani 1 1 d . . .
O1 O 0.5776(3) -0.8886(5) 0.78142(11) 0.0427(12) Uani 1 1 d . . .
O2 O 0.5447(3) -0.7108(5) 0.82524(12) 0.0431(12) Uani 1 1 d . . .
O3 O 0.7483(3) -0.2272(4) 0.67730(10) 0.0327(11) Uani 1 1 d . . .
Si1 Si 0.68996(13) 0.2141(2) 0.58388(5) 0.0375(6) Uani 1 1 d . . .
C1 C 0.6186(4) -0.2955(7) 0.76192(15) 0.0311(16) Uani 1 1 d . . .
H1 H 0.6138 -0.1806 0.7709 0.037 Uiso 1 1 calc R . .
C2 C 0.5926(4) -0.4319(7) 0.78403(16) 0.0302(15) Uani 1 1 d . . .
H2 H 0.5689 -0.4121 0.8081 0.036 Uiso 1 1 calc R . .
C3 C 0.6015(4) -0.5961(7) 0.77061(16) 0.0262(15) Uani 1 1 d . . .
C4 C 0.6352(4) -0.6308(7) 0.73595(16) 0.0299(15) Uani 1 1 d . . .
H4 H 0.6413 -0.7464 0.7275 0.036 Uiso 1 1 calc R . .
C5 C 0.6600(4) -0.4950(7) 0.71375(16) 0.0311(16) Uani 1 1 d . . .
H5 H 0.6829 -0.5167 0.6896 0.037 Uiso 1 1 calc R . .
C6 C 0.6519(4) -0.3257(7) 0.72634(16) 0.0281(15) Uani 1 1 d . . .
C7 C 0.6765(4) -0.1750(7) 0.70137(16) 0.0303(15) Uani 1 1 d . . .
H7 H 0.6980 -0.0761 0.7171 0.036 Uiso 1 1 calc R . .
C8 C 0.6009(4) -0.1134(7) 0.67493(15) 0.0337(16) Uani 1 1 d . . .
H8A H 0.5650 -0.2114 0.6647 0.040 Uiso 1 1 calc R . .
H8B H 0.5593 -0.0318 0.6874 0.040 Uiso 1 1 calc R . .
C9 C 0.6551(4) -0.0245(7) 0.64485(15) 0.0276(15) Uani 1 1 d . . .
C10 C 0.7487(4) -0.1048(7) 0.64699(16) 0.0350(16) Uani 1 1 d . . .
H10A H 0.7624 -0.1640 0.6233 0.042 Uiso 1 1 calc R . .
H10B H 0.7957 -0.0151 0.6516 0.042 Uiso 1 1 calc R . .
C11 C 0.6272(4) 0.0973(8) 0.62151(15) 0.0368(16) Uani 1 1 d . . .
H11 H 0.5653 0.1314 0.6242 0.044 Uiso 1 1 calc R . .
C12 C 0.6177(5) 0.4071(8) 0.57111(18) 0.057(2) Uani 1 1 d . . .
H12 H 0.6610 0.4795 0.5566 0.068 Uiso 1 1 calc R . .
C13 C 0.5966(5) 0.5234(8) 0.60428(17) 0.052(2) Uani 1 1 d . . .
H13A H 0.6523 0.5407 0.6194 0.079 Uiso 1 1 calc R . .
H13B H 0.5497 0.4689 0.6195 0.079 Uiso 1 1 calc R . .
H13C H 0.5742 0.6353 0.5952 0.079 Uiso 1 1 calc R . .
C14 C 0.5462(10) 0.3905(15) 0.5471(3) 0.214(9) Uani 1 1 d . . .
H14A H 0.5636 0.3166 0.5263 0.321 Uiso 1 1 calc R . .
H14B H 0.5284 0.5046 0.5377 0.321 Uiso 1 1 calc R . .
H14C H 0.4946 0.3383 0.5600 0.321 Uiso 1 1 calc R . .
C15 C 0.8096(4) 0.2760(8) 0.59925(16) 0.0421(18) Uani 1 1 d . . .
H15 H 0.8457 0.1665 0.6004 0.050 Uiso 1 1 calc R . .
C16 C 0.8196(4) 0.3606(7) 0.63798(16) 0.0436(18) Uani 1 1 d . . .
H16A H 0.7913 0.2865 0.6567 0.065 Uiso 1 1 calc R . .
H16B H 0.7893 0.4734 0.6377 0.065 Uiso 1 1 calc R . .
H16C H 0.8846 0.3757 0.6443 0.065 Uiso 1 1 calc R . .
C17 C 0.8567(5) 0.3929(10) 0.57045(18) 0.066(2) Uani 1 1 d . . .
H17A H 0.8516 0.3400 0.5457 0.099 Uiso 1 1 calc R . .
H17B H 0.9213 0.4066 0.5774 0.099 Uiso 1 1 calc R . .
H17C H 0.8269 0.5063 0.5700 0.099 Uiso 1 1 calc R . .
C18 C 0.6989(5) 0.0710(8) 0.54094(16) 0.0448(18) Uani 1 1 d . . .
H18 H 0.7060 0.1500 0.5191 0.054 Uiso 1 1 calc R . .
C19 C 0.7813(7) -0.0489(13) 0.5413(2) 0.139(5) Uani 1 1 d . . .
H19A H 0.8371 0.0186 0.5458 0.209 Uiso 1 1 calc R . .
H19B H 0.7850 -0.1079 0.5172 0.209 Uiso 1 1 calc R . .
H19C H 0.7749 -0.1346 0.5612 0.209 Uiso 1 1 calc R . .
C20 C 0.6128(6) -0.0332(10) 0.53349(19) 0.078(3) Uani 1 1 d . . .
H20A H 0.5598 0.0441 0.5329 0.118 Uiso 1 1 calc R . .
H20B H 0.6055 -0.1187 0.5534 0.118 Uiso 1 1 calc R . .
H20C H 0.6175 -0.0925 0.5095 0.118 Uiso 1 1 calc R . .

loop_
_atom_site_aniso_label
_atom_site_aniso_U_11
_atom_site_aniso_U_22
_atom_site_aniso_U_33
_atom_site_aniso_U_23
_atom_site_aniso_U_13
_atom_site_aniso_U_12
N1 0.016(3) 0.039(3) 0.042(3) -0.002(3) 0.001(3) 0.002(3)
O1 0.044(3) 0.034(3) 0.050(3) 0.001(2) 0.001(2) -0.006(2)
O2 0.034(3) 0.048(3) 0.048(3) 0.003(2) 0.011(2) -0.001(2)
O3 0.023(3) 0.033(2) 0.043(3) 0.0083(19) 0.006(2) 0.004(2)
Si1 0.0381(13) 0.0450(12) 0.0295(11) 0.0031(8) 0.0051(9) 0.0059(9)
C1 0.032(4) 0.025(3) 0.036(4) -0.002(3) -0.004(3) 0.008(3)
C2 0.025(4) 0.031(4) 0.035(4) -0.003(3) 0.003(3) 0.003(3)
C3 0.027(4) 0.018(3) 0.034(4) 0.003(3) 0.001(3) -0.001(3)
C4 0.021(4) 0.028(3) 0.040(4) 0.002(3) -0.005(3) 0.005(3)
C5 0.029(4) 0.033(4) 0.031(4) -0.002(3) -0.001(3) 0.004(3)
C6 0.013(4) 0.034(4) 0.037(4) 0.000(3) -0.004(3) -0.001(3)
C7 0.020(4) 0.032(3) 0.039(4) -0.002(3) 0.004(3) 0.000(3)
C8 0.019(4) 0.042(4) 0.040(4) -0.004(3) 0.005(3) 0.007(3)
C9 0.019(4) 0.031(3) 0.033(4) -0.004(3) 0.005(3) 0.000(3)
C10 0.027(4) 0.032(4) 0.046(4) 0.012(3) 0.004(3) 0.003(3)
C11 0.027(4) 0.046(4) 0.037(4) -0.002(3) 0.000(3) 0.007(3)
C12 0.075(6) 0.061(5) 0.034(4) 0.010(4) -0.006(4) 0.025(4)
C13 0.063(6) 0.048(4) 0.047(4) 0.007(3) 0.005(4) 0.013(4)
C14 0.33(2) 0.186(12) 0.122(9) -0.089(9) -0.140(12) 0.181(13)
C15 0.045(5) 0.044(4) 0.038(4) 0.003(3) 0.006(3) 0.001(4)
C16 0.045(5) 0.044(4) 0.042(4) 0.005(3) 0.003(3) -0.002(4)
C17 0.036(5) 0.110(6) 0.053(5) 0.020(4) 0.008(4) -0.017(5)
C18 0.056(5) 0.048(4) 0.031(4) 0.000(3) 0.005(4) -0.003(4)
C19 0.170(11) 0.162(10) 0.084(7) -0.073(7) -0.033(7) 0.115(9)
C20 0.104(8) 0.076(5) 0.056(5) -0.019(4) 0.032(5) -0.034(5)

loop_
_atom_type_symbol
_atom_type_description
_atom_type_scat_dispersion_real
_atom_type_scat_dispersion_imag
_atom_type_scat_source
N N 0.0061 0.0033 'International Tables Vol C Tables 4.2.6.8 and 6.1.1.4'
H H 0.0000 0.0000 'International Tables Vol C Tables 4.2.6.8 and 6.1.1.4'
O O 0.0106 0.0060 'International Tables Vol C Tables 4.2.6.8 and 6.1.1.4'
Si Si 0.0817 0.0704 'International Tables Vol C Tables 4.2.6.8 and 6.1.1.4'
C C 0.0033 0.0016 'International Tables Vol C Tables 4.2.6.8 and 6.1.1.4'

loop_
_geom_angle_atom_site_label_1
_geom_angle_atom_site_label_2
_geom_angle_atom_site_label_3
_geom_angle
_geom_angle_site_symmetry_1
_geom_angle_site_symmetry_3
O1 N1 O2 123.3(5) . .
O1 N1 C3 118.7(5) . .
O2 N1 C3 118.0(5) . .
C7 O3 C10 106.4(4) . .
C11 Si1 C12 106.1(3) . .
C11 Si1 C15 112.1(3) . .
C12 Si1 C15 112.5(3) . .
C11 Si1 C18 110.1(3) . .
C12 Si1 C18 108.2(3) . .
C15 Si1 C18 107.9(3) . .
C2 C1 C6 120.2(5) . .
C3 C2 C1 118.7(5) . .
C2 C3 C4 122.6(5) . .
C2 C3 N1 118.9(5) . .
C4 C3 N1 118.4(5) . .
C5 C4 C3 118.6(5) . .
C4 C5 C6 120.6(5) . .
C5 C6 C1 119.2(5) . .
C5 C6 C7 120.7(5) . .
C1 C6 C7 120.1(5) . .
O3 C7 C6 108.8(4) . .
O3 C7 C8 104.3(4) . .
C6 C7 C8 115.6(5) . .
C9 C8 C7 101.6(5) . .
C11 C9 C10 126.8(5) . .
C11 C9 C8 127.9(6) . .
C10 C9 C8 105.3(5) . .
O3 C10 C9 107.1(5) . .
C9 C11 Si1 130.5(5) . .
C14 C12 C13 112.8(7) . .
C14 C12 Si1 120.4(7) . .
C13 C12 Si1 113.5(4) . .
C16 C15 C17 108.5(5) . .
C16 C15 Si1 116.3(4) . .
C17 C15 Si1 112.1(4) . .
C20 C18 C19 109.4(7) . .
C20 C18 Si1 112.5(5) . .
C19 C18 Si1 114.5(5) . .

loop_
_geom_bond_atom_site_label_1
_geom_bond_atom_site_label_2
_geom_bond_distance
_geom_bond_site_symmetry_2
N1 O1 1.220(5) .
N1 O2 1.224(6) .
N1 C3 1.479(7) .
O3 C7 1.432(6) .
O3 C10 1.443(6) .
Si1 C11 1.879(6) .
Si1 C12 1.883(7) .
Si1 C15 1.888(7) .
Si1 C18 1.904(6) .
C1 C2 1.379(7) .
C1 C6 1.395(7) .
C2 C3 1.367(7) .
C3 C4 1.372(7) .
C4 C5 1.372(7) .
C5 C6 1.393(7) .
C6 C7 1.519(8) .
C7 C8 1.521(8) .
C8 C9 1.517(7) .
C9 C11 1.322(7) .
C9 C10 1.504(7) .
C12 C14 1.348(11) .
C12 C13 1.529(8) .
C15 C16 1.541(8) .
C15 C17 1.545(8) .
C18 C20 1.516(9) .
C18 C19 1.522(9) .
